data_2215803
loop_
_publ_author_name
'Shouwen Jin'
'Daqi Wang'

_publ_section_title
;
 Bis[\m-bis(imidazol-1-yl)methane]bis[aqua(oxalato)copper(II)]
 dihydrate
;
_journal_coeditor_code BT2533
_journal_issue 11
_journal_name_full 'Acta Crystallographica Section E'
_journal_page_first m2755
_journal_page_last m2756
_journal_paper_doi 10.1107/S1600536807050465
_journal_volume 63
_journal_year 2007
_chemical_formula_iupac '[Cu2 (C2 O4)2 (C7 H8 N4)2 (H2 O)2] , 2H2 O'
_chemical_formula_moiety 'C18 H20 Cu2 N8 O10 , 2H2 O'
_chemical_formula_sum 'C18 H24 Cu2 N8 O12'
_chemical_formula_weight 671.53
_chemical_name_systematic
;
bis[\m-bis(imidazol-1-yl)methane]bis[aqua(oxalato)copper(II)] dihydrate
;
_space_group_IT_number 2
_symmetry_cell_setting triclinic
_symmetry_space_group_name_Hall '-P 1'
_symmetry_space_group_name_H-M 'P -1'
_atom_sites_solution_hydrogens geom
_atom_sites_solution_primary direct
_atom_sites_solution_secondary difmap
_cell_angle_alpha 117.964(4)
_cell_angle_beta 104.582(5)
_cell_angle_gamma 91.773(5)
_cell_formula_units_Z 1
_cell_length_a 7.970(4)
_cell_length_b 9.770(4)
_cell_length_c 9.913(4)
_cell_measurement_reflns_used 2374
_cell_measurement_temperature 298(2)
_cell_measurement_theta_max 28.037
_cell_measurement_theta_min 2.397
_cell_volume 649.7(5)
_computing_cell_refinement 'SMART (Siemens, 1996)'
_computing_data_collection 'SMART (Siemens, 1996)'
_computing_data_reduction 'SAINT (Siemens, 1996)'
_computing_molecular_graphics 'SHELXTL (Siemens, 1996)'
_computing_publication_material 'SHELXTL (Siemens, 1996)'
_computing_structure_refinement 'SHELXL97 (Sheldrick, 1997)'
_computing_structure_solution 'SHELXS97 (Sheldrick, 1997)'
_diffrn_ambient_temperature 298(2)
_diffrn_measured_fraction_theta_full 0.982
_diffrn_measured_fraction_theta_max 0.982
_diffrn_measurement_device_type 'Siemens SMART CCD area-detector'
_diffrn_measurement_method '\f and \w'
_diffrn_radiation_monochromator graphite
_diffrn_radiation_source 'fine-focus sealed tube'
_diffrn_radiation_type MoK\a
_diffrn_radiation_wavelength 0.71073
_diffrn_reflns_av_R_equivalents 0.0189
_diffrn_reflns_av_sigmaI/netI 0.0322
_diffrn_reflns_limit_h_max 9
_diffrn_reflns_limit_h_min -9
_diffrn_reflns_limit_k_max 11
_diffrn_reflns_limit_k_min -11
_diffrn_reflns_limit_l_max 11
_diffrn_reflns_limit_l_min -11
_diffrn_reflns_number 3367
_diffrn_reflns_theta_full 25.00
_diffrn_reflns_theta_max 25.00
_diffrn_reflns_theta_min 2.40
_exptl_absorpt_coefficient_mu 1.713
_exptl_absorpt_correction_T_max 0.4874
_exptl_absorpt_correction_T_min 0.4526
_exptl_absorpt_correction_type multi-scan
_exptl_absorpt_process_details '(SADABS; Sheldrick, 1996)'
_exptl_crystal_colour blue
_exptl_crystal_density_diffrn 1.716
_exptl_crystal_density_method 'not measured'
_exptl_crystal_description block
_exptl_crystal_F_000 342
_exptl_crystal_size_max 0.55
_exptl_crystal_size_mid 0.53
_exptl_crystal_size_min 0.49
_refine_diff_density_max 0.369
_refine_diff_density_min -0.361
_refine_ls_extinction_method none
_refine_ls_goodness_of_fit_ref 1.084
_refine_ls_hydrogen_treatment constr
_refine_ls_matrix_type full
_refine_ls_number_parameters 181
_refine_ls_number_reflns 2248
_refine_ls_number_restraints 0
_refine_ls_restrained_S_all 1.084
_refine_ls_R_factor_all 0.0327
_refine_ls_R_factor_gt 0.0273
_refine_ls_shift/su_max 0.001
_refine_ls_shift/su_mean 0.000
_refine_ls_structure_factor_coef Fsqd
_refine_ls_weighting_details 'calc w = 1/[\s^2^(Fo^2^)+(0.0326P)^2^+0.2553P] where P=(Fo^2^+2Fc^2^)/3'
_refine_ls_weighting_scheme calc
_refine_ls_wR_factor_gt 0.0689
_refine_ls_wR_factor_ref 0.0717
_reflns_number_gt 1997
_reflns_number_total 2248
_reflns_threshold_expression I>2\s(I)
_cod_data_source_file bt2533.cif
_cod_data_source_block I
_cod_original_sg_symbol_H-M P-1
_cod_database_code 2215803
_cod_database_fobs_code 2215803

loop_
_symmetry_equiv_pos_as_xyz
'x, y, z'
'-x, -y, -z'

loop_
_atom_site_type_symbol
_atom_site_label
_atom_site_fract_x
_atom_site_fract_y
_atom_site_fract_z
_atom_site_U_iso_or_equiv
_atom_site_adp_type
_atom_site_calc_flag
_atom_site_refinement_flags
_atom_site_occupancy
Cu Cu1 0.86641(4) 0.71911(3) 0.95989(3) 0.02912(12) Uani d . 1
N N1 0.7745(3) 0.3018(2) 0.5408(2) 0.0287(5) Uani d . 1
N N2 0.8596(3) 0.5362(2) 0.7528(2) 0.0285(5) Uani d . 1
N N3 0.5694(3) 0.1755(2) 0.2769(2) 0.0276(5) Uani d . 1
N N4 0.3642(3) 0.2364(2) 0.1309(2) 0.0296(5) Uani d . 1
O O1 1.1180(2) 0.7196(2) 1.0468(2) 0.0360(4) Uani d . 1
O O2 1.3453(2) 0.8662(2) 1.2644(2) 0.0414(5) Uani d . 1
O O3 0.9116(2) 0.9180(2) 1.1597(2) 0.0450(5) Uani d . 1
O O4 1.1263(3) 1.0719(3) 1.3829(3) 0.0731(8) Uani d . 1
O O5 0.7390(3) 0.5676(2) 1.0311(2) 0.0476(5) Uani d . 1
H H11 0.7729 0.4808 1.0134 0.071 Uiso d R 1
H H12 0.7205 0.6120 1.1217 0.071 Uiso d R 1
O O6 0.6384(3) 0.7255(3) 0.3125(3) 0.0540(6) Uani d . 1
H H13 0.5560 0.7690 0.2849 0.081 Uiso d R 1
H H14 0.7054 0.8012 0.3997 0.081 Uiso d R 1
C C1 0.6634(4) 0.1548(3) 0.4106(3) 0.0338(6) Uani d . 1
H H1A 0.7356 0.0746 0.3750 0.041 Uiso calc R 1
H H1B 0.5795 0.1197 0.4486 0.041 Uiso calc R 1
C C2 0.7277(3) 0.4185(3) 0.6587(3) 0.0305(6) Uani d . 1
H H2 0.6164 0.4162 0.6720 0.037 Uiso calc R 1
C C3 0.9981(3) 0.4921(3) 0.6917(3) 0.0363(6) Uani d . 1
H H3 1.1099 0.5524 0.7345 0.044 Uiso calc R 1
C C4 0.9473(3) 0.3485(3) 0.5607(3) 0.0388(7) Uani d . 1
H H4 1.0155 0.2923 0.4966 0.047 Uiso calc R 1
C C5 0.4070(3) 0.2121(3) 0.2547(3) 0.0304(6) Uani d . 1
H H5A 0.3350 0.2192 0.3176 0.036 Uiso calc R 1
C C6 0.5059(3) 0.2145(3) 0.0727(3) 0.0337(6) Uani d . 1
H H6 0.5134 0.2241 -0.0147 0.040 Uiso calc R 1
C C7 0.6329(3) 0.1769(3) 0.1621(3) 0.0329(6) Uani d . 1
H H7 0.7422 0.1561 0.1481 0.040 Uiso calc R 1
C C8 1.1908(3) 0.8376(3) 1.1850(3) 0.0282(5) Uani d . 1
C C9 1.0674(3) 0.9537(3) 1.2509(3) 0.0376(6) Uani d . 1

loop_
_atom_site_aniso_label
_atom_site_aniso_U_11
_atom_site_aniso_U_22
_atom_site_aniso_U_33
_atom_site_aniso_U_12
_atom_site_aniso_U_13
_atom_site_aniso_U_23
Cu1 0.02589(18) 0.02280(18) 0.02358(18) 0.00912(12) 0.00161(12) 0.00222(13)
N1 0.0313(11) 0.0211(10) 0.0221(11) 0.0085(9) 0.0015(9) 0.0044(9)
N2 0.0268(10) 0.0248(11) 0.0233(11) 0.0069(9) 0.0035(9) 0.0053(9)
N3 0.0298(11) 0.0194(10) 0.0231(11) 0.0072(8) 0.0017(9) 0.0052(8)
N4 0.0274(10) 0.0269(11) 0.0254(11) 0.0068(9) 0.0029(9) 0.0083(9)
O1 0.0299(9) 0.0274(10) 0.0279(10) 0.0134(8) 0.0017(8) -0.0011(8)
O2 0.0283(10) 0.0393(11) 0.0388(11) 0.0068(8) -0.0026(8) 0.0115(9)
O3 0.0334(10) 0.0353(11) 0.0360(11) 0.0169(8) 0.0021(9) -0.0027(9)
O4 0.0508(13) 0.0559(14) 0.0430(13) 0.0166(11) 0.0006(11) -0.0239(11)
O5 0.0670(13) 0.0411(11) 0.0494(12) 0.0287(10) 0.0295(11) 0.0269(10)
O6 0.0396(11) 0.0561(14) 0.0495(13) 0.0163(10) 0.0099(10) 0.0142(11)
C1 0.0451(15) 0.0194(12) 0.0249(13) 0.0063(11) 0.0005(11) 0.0065(11)
C2 0.0291(13) 0.0274(13) 0.0257(13) 0.0063(11) 0.0065(11) 0.0067(11)
C3 0.0276(13) 0.0396(16) 0.0280(14) 0.0039(11) 0.0053(11) 0.0076(12)
C4 0.0318(14) 0.0427(16) 0.0285(14) 0.0147(12) 0.0102(11) 0.0061(12)
C5 0.0283(13) 0.0287(14) 0.0271(13) 0.0072(11) 0.0075(11) 0.0086(11)
C6 0.0337(14) 0.0369(15) 0.0280(14) 0.0102(11) 0.0086(11) 0.0141(12)
C7 0.0283(13) 0.0317(14) 0.0298(14) 0.0099(11) 0.0073(11) 0.0085(11)
C8 0.0266(13) 0.0239(13) 0.0273(13) 0.0052(10) 0.0043(11) 0.0092(11)
C9 0.0362(15) 0.0269(14) 0.0312(15) 0.0074(11) 0.0068(12) 0.0014(12)

loop_
_atom_type_symbol
_atom_type_description
_atom_type_scat_dispersion_real
_atom_type_scat_dispersion_imag
_atom_type_scat_source
C C 0.0033 0.0016 'International Tables Vol C Tables 4.2.6.8 and 6.1.1.4'
H H 0.0000 0.0000 'International Tables Vol C Tables 4.2.6.8 and 6.1.1.4'
N N 0.0061 0.0033 'International Tables Vol C Tables 4.2.6.8 and 6.1.1.4'
O O 0.0106 0.0060 'International Tables Vol C Tables 4.2.6.8 and 6.1.1.4'
Cu Cu 0.3201 1.2651 'International Tables Vol C Tables 4.2.6.8 and 6.1.1.4'

loop_
_geom_angle_atom_site_label_1
_geom_angle_atom_site_label_2
_geom_angle_atom_site_label_3
_geom_angle_site_symmetry_1
_geom_angle_site_symmetry_3
_geom_angle
O3 Cu1 O1 . . 83.29(7)
O3 Cu1 N2 . . 169.00(9)
O1 Cu1 N2 . . 90.02(8)
O3 Cu1 N4 . 2_666 91.17(8)
O1 Cu1 N4 . 2_666 165.88(8)
N2 Cu1 N4 . 2_666 93.33(8)
O3 Cu1 O5 . . 97.83(9)
O1 Cu1 O5 . . 101.59(8)
N2 Cu1 O5 . . 92.04(9)
N4 Cu1 O5 2_666 . 92.01(9)
C2 N1 C4 . . 107.3(2)
C2 N1 C1 . . 127.3(2)
C4 N1 C1 . . 125.3(2)
C2 N2 C3 . . 105.8(2)
C2 N2 Cu1 . . 125.91(17)
C3 N2 Cu1 . . 127.46(17)
C5 N3 C7 . . 107.7(2)
C5 N3 C1 . . 124.9(2)
C7 N3 C1 . . 127.2(2)
C5 N4 C6 . . 106.1(2)
C5 N4 Cu1 . 2_666 126.32(17)
C6 N4 Cu1 . 2_666 127.45(18)
C8 O1 Cu1 . . 113.30(15)
C9 O3 Cu1 . . 113.63(16)
Cu1 O5 H11 . . 118.7
Cu1 O5 H12 . . 117.8
H11 O5 H12 . . 110.1
H13 O6 H14 . . 103.0
N3 C1 N1 . . 110.6(2)
N3 C1 H1A . . 109.5
N1 C1 H1A . . 109.5
N3 C1 H1B . . 109.5
N1 C1 H1B . . 109.5
H1A C1 H1B . . 108.1
N2 C2 N1 . . 111.1(2)
N2 C2 H2 . . 124.4
N1 C2 H2 . . 124.4
C4 C3 N2 . . 109.8(2)
C4 C3 H3 . . 125.1
N2 C3 H3 . . 125.1
C3 C4 N1 . . 106.0(2)
C3 C4 H4 . . 127.0
N1 C4 H4 . . 127.0
N4 C5 N3 . . 110.4(2)
N4 C5 H5A . . 124.8
N3 C5 H5A . . 124.8
C7 C6 N4 . . 109.4(2)
C7 C6 H6 . . 125.3
N4 C6 H6 . . 125.3
C6 C7 N3 . . 106.4(2)
C6 C7 H7 . . 126.8
N3 C7 H7 . . 126.8
O2 C8 O1 . . 126.3(2)
O2 C8 C9 . . 119.4(2)
O1 C8 C9 . . 114.3(2)
O4 C9 O3 . . 125.5(3)
O4 C9 C8 . . 119.0(2)
O3 C9 C8 . . 115.4(2)

loop_
_geom_bond_atom_site_label_1
_geom_bond_atom_site_label_2
_geom_bond_site_symmetry_2
_geom_bond_distance
Cu1 O3 . 1.9537(19)
Cu1 O1 . 1.9717(19)
Cu1 N2 . 1.977(2)
Cu1 N4 2_666 1.991(2)
Cu1 O5 . 2.229(2)
N1 C2 . 1.342(3)
N1 C4 . 1.373(3)
N1 C1 . 1.456(3)
N2 C2 . 1.313(3)
N2 C3 . 1.376(3)
N3 C5 . 1.345(3)
N3 C7 . 1.362(3)
N3 C1 . 1.456(3)
N4 C5 . 1.322(3)
N4 C6 . 1.372(3)
N4 Cu1 2_666 1.991(2)
O1 C8 . 1.273(3)
O2 C8 . 1.224(3)
O3 C9 . 1.262(3)
O4 C9 . 1.227(3)
O5 H11 . 0.8499
O5 H12 . 0.8499
O6 H13 . 0.8500
O6 H14 . 0.8500
C1 H1A . 0.9700
C1 H1B . 0.9700
C2 H2 . 0.9300
C3 C4 . 1.345(4)
C3 H3 . 0.9300
C4 H4 . 0.9300
C5 H5A . 0.9300
C6 C7 . 1.350(4)
C6 H6 . 0.9300
C7 H7 . 0.9300
C8 C9 . 1.542(4)

loop_
_geom_hbond_atom_site_label_D
_geom_hbond_atom_site_label_H
_geom_hbond_atom_site_label_A
_geom_hbond_site_symmetry_A
_geom_hbond_distance_DH
_geom_hbond_distance_HA
_geom_hbond_distance_DA
_geom_hbond_angle_DHA
O6 H14 O4 2_777 0.85 1.98 2.804(3) 163.5
O6 H13 O2 1_454 0.85 1.97 2.797(3) 165.1
O5 H12 O6 1_556 0.85 1.98 2.823(3) 169.3
O5 H11 O1 2_767 0.85 2.05 2.895(3) 170.4

loop_
_geom_torsion_atom_site_label_1
_geom_torsion_atom_site_label_2
_geom_torsion_atom_site_label_3
_geom_torsion_atom_site_label_4
_geom_torsion_site_symmetry_1
_geom_torsion
O3 Cu1 N2 C2 . -164.4(4)
O1 Cu1 N2 C2 . 143.2(2)
N4 Cu1 N2 C2 2_666 -50.5(2)
O5 Cu1 N2 C2 . 41.6(2)
O3 Cu1 N2 C3 . 27.7(5)
O1 Cu1 N2 C3 . -24.6(2)
N4 Cu1 N2 C3 2_666 141.7(2)
O5 Cu1 N2 C3 . -126.2(2)
O3 Cu1 O1 C8 . 1.64(18)
N2 Cu1 O1 C8 . 172.90(18)
N4 Cu1 O1 C8 2_666 69.1(4)
O5 Cu1 O1 C8 . -95.02(19)
O1 Cu1 O3 C9 . -2.0(2)
N2 Cu1 O3 C9 . -54.8(5)
N4 Cu1 O3 C9 2_666 -169.0(2)
O5 Cu1 O3 C9 . 98.9(2)
C5 N3 C1 N1 . -92.8(3)
C7 N3 C1 N1 . 80.5(3)
C2 N1 C1 N3 . 86.0(3)
C4 N1 C1 N3 . -91.2(3)
C3 N2 C2 N1 . -0.1(3)
Cu1 N2 C2 N1 . -170.06(16)
C4 N1 C2 N2 . -0.3(3)
C1 N1 C2 N2 . -177.8(2)
C2 N2 C3 C4 . 0.4(3)
Cu1 N2 C3 C4 . 170.18(19)
N2 C3 C4 N1 . -0.6(3)
C2 N1 C4 C3 . 0.5(3)
C1 N1 C4 C3 . 178.1(2)
C6 N4 C5 N3 . -0.1(3)
Cu1 N4 C5 N3 2_666 176.06(15)
C7 N3 C5 N4 . 0.1(3)
C1 N3 C5 N4 . 174.5(2)
C5 N4 C6 C7 . 0.1(3)
Cu1 N4 C6 C7 2_666 -176.04(17)
N4 C6 C7 N3 . 0.0(3)
C5 N3 C7 C6 . 0.0(3)
C1 N3 C7 C6 . -174.2(2)
Cu1 O1 C8 O2 . -179.4(2)
Cu1 O1 C8 C9 . -1.1(3)
Cu1 O3 C9 O4 . -179.4(3)
Cu1 O3 C9 C8 . 1.9(3)
O2 C8 C9 O4 . -0.9(4)
O1 C8 C9 O4 . -179.3(3)
O2 C8 C9 O3 . 177.9(2)
O1 C8 C9 O3 . -0.6(4)
